data_4133580
loop_
_publ_author_name
'Kostenko, Arseni'
'Driess, Matthias'

_publ_section_title
;
 Geometrically Compelled Disilene with \l<sup>4</sup>-Coordinate
 Si<sup>II</sup> Atoms.
;
_journal_issue 49
_journal_name_full 'Journal of the American Chemical Society'
_journal_page_first 16962
_journal_page_last 16966
_journal_paper_doi 10.1021/jacs.8b11393
_journal_volume 140
_journal_year 2018
_chemical_formula_sum 'C50 H66 N4 Ni Si2'
_chemical_formula_weight 837.95
_space_group_crystal_system orthorhombic
_space_group_IT_number 54
_space_group_name_Hall '-P 2a 2ac'
_space_group_name_H-M_alt 'P c c a'
_atom_sites_solution_hydrogens mixed
_audit_creation_method 'CrysAlisPro 1.171.38.43c (Rigaku OD, 2015)'
_cell_angle_alpha 90
_cell_angle_beta 90
_cell_angle_gamma 90
_cell_formula_units_Z 4
_cell_length_a 17.6886(3)
_cell_length_b 14.3121(2)
_cell_length_c 19.8456(2)
_cell_measurement_reflns_used 5748
_cell_measurement_temperature 150(2)
_cell_measurement_theta_max 73.1740
_cell_measurement_theta_min 3.0720
_cell_volume 5024.13(12)
_computing_cell_refinement 'CrysAlisPro 1.171.38.43c (Rigaku OD, 2015)'
_computing_data_collection 'CrysAlisPro 1.171.38.43c (Rigaku OD, 2015)'
_computing_data_reduction 'CrysAlisPro 1.171.38.43c (Rigaku OD, 2015)'
_computing_structure_refinement 'SHELXL-2018/3 (Sheldrick, 2018)'
_diffrn_ambient_temperature 150(2)
_diffrn_measured_fraction_theta_full 1.000
_diffrn_measured_fraction_theta_max 1.000
_diffrn_measurement_device 'four-circle diffractometer'
_diffrn_measurement_device_type 'SuperNova, Single source at offset, Atlas'
_diffrn_radiation_monochromator mirror
_diffrn_radiation_type CuK\a
_diffrn_radiation_wavelength 1.54184
_diffrn_reflns_av_R_equivalents 0.0409
_diffrn_reflns_av_unetI/netI 0.0298
_diffrn_reflns_Laue_measured_fraction_full 1.000
_diffrn_reflns_Laue_measured_fraction_max 1.000
_diffrn_reflns_limit_h_max 21
_diffrn_reflns_limit_h_min -19
_diffrn_reflns_limit_k_max 16
_diffrn_reflns_limit_k_min -17
_diffrn_reflns_limit_l_max 23
_diffrn_reflns_limit_l_min -23
_diffrn_reflns_number 18490
_diffrn_reflns_point_group_measured_fraction_full 1.000
_diffrn_reflns_point_group_measured_fraction_max 1.000
_diffrn_reflns_theta_full 67.460
_diffrn_reflns_theta_max 67.460
_diffrn_reflns_theta_min 3.088
_exptl_absorpt_coefficient_mu 1.268
_exptl_absorpt_correction_T_max 1.00000
_exptl_absorpt_correction_T_min 0.36574
_exptl_absorpt_correction_type multi-scan
_exptl_absorpt_process_details
;
CrysAlisPro 1.171.38.43c (Rigaku Oxford Diffraction, 2015)
Empirical absorption correction using spherical harmonics,
 implemented in SCALE3 ABSPACK scaling algorithm.
;
_exptl_crystal_colour 'deep red'
_exptl_crystal_density_diffrn 1.108
_exptl_crystal_description block
_exptl_crystal_F_000 1800
_exptl_crystal_size_max 0.116
_exptl_crystal_size_mid 0.110
_exptl_crystal_size_min 0.066
_refine_diff_density_max 0.458
_refine_diff_density_min -0.500
_refine_diff_density_rms 0.057
_refine_ls_extinction_method none
_refine_ls_goodness_of_fit_ref 1.033
_refine_ls_hydrogen_treatment mixed
_refine_ls_matrix_type full
_refine_ls_number_parameters 385
_refine_ls_number_reflns 4533
_refine_ls_number_restraints 166
_refine_ls_restrained_S_all 1.111
_refine_ls_R_factor_all 0.0650
_refine_ls_R_factor_gt 0.0513
_refine_ls_shift/su_max 0.000
_refine_ls_shift/su_mean 0.000
_refine_ls_structure_factor_coef Fsqd
_refine_ls_weighting_details 'w=1/[\s^2^(Fo^2^)+(0.0537P)^2^+7.0520P] where P=(Fo^2^+2Fc^2^)/3'
_refine_ls_weighting_scheme calc
_refine_ls_wR_factor_gt 0.1229
_refine_ls_wR_factor_ref 0.1347
_reflns_Friedel_coverage 0.000
_reflns_number_gt 3647
_reflns_number_total 4533
_reflns_threshold_expression 'I > 2\s(I)'
_cod_data_source_file ja8b11393_si_007.cif
_cod_data_source_block D:\tmp\CU-245~1\sq\cu-2450_sq
_cod_database_code 4133580
_shelx_shelxl_version_number 2018/3
_shelx_space_group_comment
;
The symmetry employed for this shelxl refinement is uniquely defined
by the following loop, which should always be used as a source of
symmetry information in preference to the above space-group names.
They are only intended as comments.
;
_shelx_estimated_absorpt_t_min 0.867
_shelx_estimated_absorpt_t_max 0.921
_platon_squeeze_void_probe_radius 1.20

loop_
_space_group_symop_operation_xyz
'x, y, z'
'-x+1/2, -y, z'
'x+1/2, -y, -z+1/2'
'-x, y, -z+1/2'
'-x, -y, -z'
'x-1/2, y, -z'
'-x-1/2, y, z-1/2'
'x, -y, z-1/2'

loop_
_atom_site_label
_atom_site_type_symbol
_atom_site_fract_x
_atom_site_fract_y
_atom_site_fract_z
_atom_site_U_iso_or_equiv
_atom_site_adp_type
_atom_site_occupancy
_atom_site_site_symmetry_order
_atom_site_calc_flag
_atom_site_refinement_flags_posn
_atom_site_refinement_flags_adp
_atom_site_refinement_flags_occupancy
_atom_site_disorder_assembly
_atom_site_disorder_group
Ni1 Ni 0.000000 0.62970(4) 0.250000 0.02096(16) Uani 1 2 d S T P . .
Si1 Si 0.04031(5) 0.73580(5) 0.31801(4) 0.0367(2) Uani 1 1 d . . . . .
C6 C 0.000000 0.9135(2) 0.250000 0.0220(7) Uani 1 2 d S T P G .
N1 N 0.02487(16) 0.72948(17) 0.41182(11) 0.0402(6) Uani 1 1 d D . . . .
N2 N 0.13338(15) 0.72749(15) 0.36451(11) 0.0375(6) Uani 1 1 d D . . . .
C1 C 0.0350(2) 0.86868(19) 0.30571(14) 0.0435(8) Uani 1 1 d . . . . .
C9 C 0.1339(2) 0.6956(2) 0.49013(14) 0.0449(8) Uani 1 1 d . . . . .
C5 C 0.000000 1.0128(3) 0.250000 0.0280(8) Uani 1 2 d S T P G .
C8 C 0.09867(19) 0.71893(18) 0.42365(13) 0.0380(7) Uani 1 1 d . . . . .
C10 C 0.1552(2) 0.7652(2) 0.53502(15) 0.0520(9) Uani 1 1 d . . . . .
H10 H 0.148670 0.829094 0.523329 0.062 Uiso 1 1 calc R U . . .
C22B C 0.2145(10) 0.7442(12) 0.2699(4) 0.041(2) Uani 0.5 1 d D U P A 4
H22A H 0.193209 0.695602 0.240736 0.061 Uiso 0.5 1 calc R U P A 4
H22B H 0.266110 0.758627 0.255389 0.061 Uiso 0.5 1 calc R U P A 4
H22C H 0.183271 0.800666 0.266875 0.061 Uiso 0.5 1 calc R U P A 4
C11 C 0.1859(3) 0.7412(3) 0.59708(18) 0.0701(13) Uani 1 1 d . . . . .
H11 H 0.200391 0.788865 0.627830 0.084 Uiso 1 1 calc R U . . .
C4 C 0.0320(2) 1.0684(2) 0.30043(16) 0.0480(8) Uani 1 1 d . . . . .
C14 C 0.1440(2) 0.6028(2) 0.50755(18) 0.0610(11) Uani 1 1 d . . . . .
H14 H 0.130370 0.554724 0.476858 0.073 Uiso 1 1 calc R U . . .
C15 C -0.0324(4) 0.7507(4) 0.4583(3) 0.0400(14) Uani 0.5 1 d D U P B 1
C13 C 0.1742(3) 0.5802(3) 0.5703(2) 0.0866(16) Uani 1 1 d . . . . .
H13 H 0.180120 0.516488 0.582755 0.104 Uiso 1 1 calc R U . . .
C19 C 0.2113(3) 0.7414(4) 0.3524(3) 0.0370(14) Uani 0.5 1 d D U P C 3
C18B C -0.1182(6) 0.7384(9) 0.4165(7) 0.038(2) Uani 0.5 1 d D U P B 2
H18A H -0.113817 0.803113 0.400949 0.058 Uiso 0.5 1 calc R U P B 2
H18B H -0.163127 0.732008 0.445011 0.058 Uiso 0.5 1 calc R U P B 2
H18C H -0.122644 0.696665 0.377550 0.058 Uiso 0.5 1 calc R U P B 2
C17 C -0.0342(4) 0.6674(5) 0.5055(3) 0.0425(13) Uani 0.5 1 d D U P B 1
H17A H -0.034206 0.609537 0.479106 0.064 Uiso 0.5 1 calc R U P B 1
H17B H -0.080080 0.670027 0.533215 0.064 Uiso 0.5 1 calc R U P B 1
H17C H 0.010369 0.668742 0.534793 0.064 Uiso 0.5 1 calc R U P B 1
C12 C 0.1954(3) 0.6493(3) 0.6141(2) 0.0853(16) Uani 1 1 d . . . . .
H12 H 0.216804 0.633370 0.656501 0.102 Uiso 1 1 calc R U . . .
C16 C -0.0180(4) 0.8425(4) 0.4939(3) 0.0468(14) Uani 0.5 1 d D U P B 1
H16A H 0.026624 0.836567 0.522778 0.070 Uiso 0.5 1 calc R U P B 1
H16B H -0.062042 0.858731 0.521526 0.070 Uiso 0.5 1 calc R U P B 1
H16C H -0.009404 0.891693 0.460400 0.070 Uiso 0.5 1 calc R U P B 1
C20 C 0.2527(3) 0.6578(4) 0.3819(3) 0.0353(11) Uani 0.5 1 d D U P C 3
H20A H 0.247942 0.658554 0.431055 0.053 Uiso 0.5 1 calc R U P C 3
H20B H 0.306291 0.660965 0.369452 0.053 Uiso 0.5 1 calc R U P C 3
H20C H 0.230647 0.600080 0.364072 0.053 Uiso 0.5 1 calc R U P C 3
C7 C 0.0223(2) 1.1707(2) 0.28331(17) 0.0531(9) Uani 1 1 d . . . . .
H7A H 0.072037 1.201391 0.277516 0.064 Uiso 1 1 calc R U . . .
H7B H -0.006134 1.203534 0.319132 0.064 Uiso 1 1 calc R U . . .
C21 C 0.2343(3) 0.8323(4) 0.3862(3) 0.0361(12) Uani 0.5 1 d D U P C 3
H21A H 0.200934 0.882721 0.370950 0.054 Uiso 0.5 1 calc R U P C 3
H21B H 0.286684 0.847337 0.374121 0.054 Uiso 0.5 1 calc R U P C 3
H21C H 0.230243 0.825602 0.435164 0.054 Uiso 0.5 1 calc R U P C 3
C24 C 0.07670(15) 0.52911(18) 0.21405(14) 0.0314(6) Uani 0.5 1 d . . P D 5
H24 H 0.098392 0.576744 0.186892 0.038 Uiso 0.5 1 calc R U P D 5
C26 C -0.04892(18) 0.46905(19) 0.16734(14) 0.0365(7) Uani 0.5 1 d . . P D 5
H26A H -0.078419 0.410324 0.165490 0.044 Uiso 0.5 1 calc R U P D 5
H26B H -0.053805 0.499892 0.122901 0.044 Uiso 0.5 1 calc R U P D 5
C25 C 0.0308(3) 0.4452(4) 0.1779(3) 0.0289(11) Uani 0.5 1 d . . P D 5
H25A H 0.054535 0.431199 0.133823 0.035 Uiso 0.5 1 calc R U P D 5
H25B H 0.034137 0.388314 0.206080 0.035 Uiso 0.5 1 calc R U P D 5
C23 C 0.0848(3) 0.5335(3) 0.2787(2) 0.0258(11) Uani 0.5 1 d . . P D 5
H23 H 0.116619 0.581941 0.295059 0.031 Uiso 0.5 1 calc R U P D 5
C24B C 0.07670(15) 0.52911(18) 0.21405(14) 0.0314(6) Uani 0.5 1 d . . P D 6
H24B H 0.116698 0.573304 0.211825 0.038 Uiso 0.5 1 calc R U P D 6
C26B C -0.04892(18) 0.46905(19) 0.16734(14) 0.0365(7) Uani 0.5 1 d . . P D 6
H1 H -0.087256 0.495275 0.136305 0.044 Uiso 0.5 1 calc R U P D 6
H4 H -0.031354 0.409000 0.148160 0.044 Uiso 0.5 1 calc R U P D 6
C23B C 0.0217(3) 0.5401(3) 0.1716(2) 0.0281(11) Uani 0.5 1 d . . P D 6
H23B H 0.022994 0.592035 0.141899 0.034 Uiso 0.5 1 calc R U P D 6
C25B C 0.0840(4) 0.4515(4) 0.2679(3) 0.0365(13) Uani 0.5 1 d . . P D 6
H9 H 0.143(4) 0.441(4) 0.277(3) 0.044 Uiso 0.5 1 d . U P E 6
H5 H 0.064(4) 0.399(5) 0.245(3) 0.044 Uiso 0.5 1 d . U P F 6
C17B C -0.0612(3) 0.6111(4) 0.4810(3) 0.0334(11) Uani 0.5 1 d D U P B 2
H17D H -0.063183 0.569418 0.441872 0.050 Uiso 0.5 1 calc R U P B 2
H17E H -0.109206 0.607627 0.505596 0.050 Uiso 0.5 1 calc R U P B 2
H17F H -0.019827 0.591851 0.510775 0.050 Uiso 0.5 1 calc R U P B 2
C16B C -0.0478(4) 0.7743(5) 0.5209(3) 0.0415(13) Uani 0.5 1 d D U P B 2
H16D H -0.009116 0.751868 0.552315 0.062 Uiso 0.5 1 calc R U P B 2
H16E H -0.097540 0.771226 0.542506 0.062 Uiso 0.5 1 calc R U P B 2
H16F H -0.036750 0.839009 0.508194 0.062 Uiso 0.5 1 calc R U P B 2
C18 C -0.1020(6) 0.7566(9) 0.4132(7) 0.040(2) Uani 0.5 1 d D U P B 1
H18D H -0.094664 0.805762 0.379447 0.059 Uiso 0.5 1 calc R U P B 1
H18E H -0.146523 0.771130 0.440622 0.059 Uiso 0.5 1 calc R U P B 1
H18F H -0.109588 0.696524 0.390381 0.059 Uiso 0.5 1 calc R U P B 1
C21B C 0.2781(3) 0.7572(4) 0.3855(3) 0.0379(12) Uani 0.5 1 d D U P A 4
H21D H 0.268293 0.824467 0.388101 0.057 Uiso 0.5 1 calc R U P A 4
H21E H 0.327532 0.746586 0.364431 0.057 Uiso 0.5 1 calc R U P A 4
H21F H 0.278068 0.730516 0.430950 0.057 Uiso 0.5 1 calc R U P A 4
C20B C 0.2382(3) 0.6061(4) 0.3355(3) 0.0428(13) Uani 0.5 1 d D U P A 4
H20D H 0.241915 0.577685 0.380279 0.064 Uiso 0.5 1 calc R U P A 4
H20E H 0.287177 0.601656 0.312631 0.064 Uiso 0.5 1 calc R U P A 4
H20F H 0.199804 0.573079 0.308985 0.064 Uiso 0.5 1 calc R U P A 4
C22 C 0.2274(9) 0.7537(13) 0.2767(4) 0.043(2) Uani 0.5 1 d D U P C 3
H22D H 0.192750 0.714361 0.250655 0.065 Uiso 0.5 1 calc R U P C 3
H22E H 0.279690 0.735275 0.267100 0.065 Uiso 0.5 1 calc R U P C 3
H22F H 0.220086 0.819296 0.264149 0.065 Uiso 0.5 1 calc R U P C 3
C19B C 0.2156(3) 0.7096(4) 0.3426(4) 0.0381(14) Uani 0.5 1 d D U P A 4
C15B C -0.0478(3) 0.7123(4) 0.4572(3) 0.0302(12) Uani 0.5 1 d D U P B 2
C2A C 0.0873(4) 0.9291(4) 0.3425(3) 0.0336(11) Uani 0.5 1 d . U P G 7
H2A H 0.124632 0.899561 0.369541 0.040 Uiso 0.5 1 calc R U P G 7
C3B C 0.0461(4) 1.0223(4) 0.3628(3) 0.0336(12) Uani 0.5 1 d . U P G 8
H3B H 0.055850 1.057292 0.402551 0.040 Uiso 0.5 1 calc R U P G 8
C2B C 0.0453(4) 0.9240(4) 0.3647(3) 0.0311(11) Uani 0.5 1 d . U P G 8
H2B H 0.051893 0.893497 0.406772 0.037 Uiso 0.5 1 calc R U P G 8
C3A C 0.0870(4) 1.0277(4) 0.3410(3) 0.0365(12) Uani 0.5 1 d . U P G 7
H3A H 0.122086 1.063979 0.366160 0.044 Uiso 0.5 1 calc R U P G 7

loop_
_atom_site_aniso_label
_atom_site_aniso_U_11
_atom_site_aniso_U_22
_atom_site_aniso_U_33
_atom_site_aniso_U_23
_atom_site_aniso_U_13
_atom_site_aniso_U_12
Ni1 0.0273(3) 0.0200(3) 0.0156(3) 0.000 -0.0023(2) 0.000
Si1 0.0639(5) 0.0210(4) 0.0251(4) -0.0063(3) -0.0228(4) 0.0113(3)
C6 0.0248(17) 0.0202(16) 0.0211(16) 0.000 0.0013(14) 0.000
N1 0.0650(17) 0.0332(13) 0.0224(11) -0.0095(10) -0.0185(11) 0.0205(12)
N2 0.0616(16) 0.0218(11) 0.0291(12) -0.0001(9) -0.0211(11) 0.0015(11)
C1 0.074(2) 0.0236(14) 0.0328(15) -0.0074(12) -0.0307(15) 0.0100(14)
C9 0.071(2) 0.0304(15) 0.0330(15) 0.0013(12) -0.0324(15) 0.0017(14)
C5 0.0308(19) 0.0253(18) 0.0279(17) 0.000 -0.0037(15) 0.000
C8 0.065(2) 0.0200(13) 0.0285(14) -0.0036(11) -0.0251(14) 0.0077(13)
C10 0.086(3) 0.0367(17) 0.0331(15) -0.0003(13) -0.0287(17) -0.0056(17)
C22B 0.041(5) 0.044(4) 0.038(3) -0.009(3) -0.014(3) -0.011(3)
C11 0.114(3) 0.056(2) 0.0403(18) 0.0029(17) -0.044(2) -0.019(2)
C4 0.072(2) 0.0242(14) 0.0481(18) -0.0092(13) -0.0279(17) 0.0097(14)
C14 0.096(3) 0.0302(16) 0.057(2) 0.0048(15) -0.051(2) 0.0008(17)
C15 0.049(3) 0.040(3) 0.031(2) -0.011(2) -0.007(2) 0.016(2)
C13 0.131(4) 0.046(2) 0.082(3) 0.025(2) -0.075(3) -0.010(2)
C19 0.044(3) 0.029(2) 0.038(2) 0.010(2) -0.017(2) -0.020(2)
C18B 0.048(5) 0.035(5) 0.032(3) 0.002(3) -0.003(3) 0.006(4)
C17 0.042(3) 0.063(3) 0.022(2) 0.004(3) 0.009(2) 0.004(3)
C12 0.131(4) 0.067(3) 0.058(2) 0.022(2) -0.068(3) -0.022(3)
C16 0.046(4) 0.055(3) 0.039(3) -0.024(3) 0.001(3) 0.010(3)
C20 0.029(3) 0.041(2) 0.036(3) -0.001(2) -0.002(2) 0.002(2)
C7 0.079(3) 0.0223(15) 0.058(2) -0.0065(14) -0.0261(19) 0.0035(15)
C21 0.035(3) 0.038(2) 0.035(3) -0.009(2) 0.000(2) -0.010(2)
C24 0.0338(15) 0.0233(13) 0.0371(15) 0.0037(11) 0.0070(12) 0.0042(11)
C26 0.0541(18) 0.0265(14) 0.0288(13) -0.0070(11) -0.0109(13) -0.0005(13)
C25 0.038(3) 0.021(2) 0.028(3) -0.008(2) 0.005(2) -0.003(2)
C23 0.028(3) 0.020(2) 0.029(3) 0.003(2) -0.005(2) 0.004(2)
C24B 0.0338(15) 0.0233(13) 0.0371(15) 0.0037(11) 0.0070(12) 0.0042(11)
C26B 0.0541(18) 0.0265(14) 0.0288(13) -0.0070(11) -0.0109(13) -0.0005(13)
C23B 0.044(3) 0.019(2) 0.022(2) 0.000(2) 0.000(2) 0.003(2)
C25B 0.052(4) 0.026(3) 0.032(3) -0.003(2) -0.011(3) 0.006(3)
C17B 0.037(3) 0.036(2) 0.027(3) 0.004(2) 0.007(2) -0.001(2)
C16B 0.042(3) 0.051(3) 0.032(3) -0.024(2) 0.010(2) -0.001(3)
C18 0.043(5) 0.042(5) 0.034(4) -0.008(3) -0.003(3) 0.010(4)
C21B 0.030(3) 0.047(3) 0.037(3) -0.006(2) -0.005(2) -0.007(2)
C20B 0.033(3) 0.037(2) 0.058(3) -0.009(2) 0.002(3) 0.005(2)
C22 0.049(6) 0.049(5) 0.031(3) -0.008(3) -0.024(3) 0.006(5)
C19B 0.038(3) 0.028(2) 0.048(3) 0.007(2) -0.016(2) -0.017(2)
C15B 0.045(3) 0.026(2) 0.020(2) -0.0128(19) 0.0014(19) 0.011(2)
C2A 0.043(3) 0.025(2) 0.032(3) -0.003(2) -0.015(2) 0.005(2)
C3B 0.052(3) 0.024(2) 0.025(2) -0.008(2) -0.006(2) 0.002(3)
C2B 0.048(3) 0.023(2) 0.022(2) -0.0035(19) -0.006(2) 0.004(2)
C3A 0.044(3) 0.027(2) 0.039(3) -0.007(2) -0.018(3) 0.001(2)

loop_
_atom_type_symbol
_atom_type_description
_atom_type_scat_dispersion_real
_atom_type_scat_dispersion_imag
_atom_type_scat_source
C C 0.0181 0.0091 'International Tables Vol C Tables 4.2.6.8 and 6.1.1.4'
H H 0.0000 0.0000 'International Tables Vol C Tables 4.2.6.8 and 6.1.1.4'
N N 0.0311 0.0180 'International Tables Vol C Tables 4.2.6.8 and 6.1.1.4'
Si Si 0.2541 0.3302 'International Tables Vol C Tables 4.2.6.8 and 6.1.1.4'
Ni Ni -3.0029 0.5091 'International Tables Vol C Tables 4.2.6.8 and 6.1.1.4'

loop_
_geom_angle_atom_site_label_1
_geom_angle_atom_site_label_2
_geom_angle_atom_site_label_3
_geom_angle
_geom_angle_site_symmetry_1
_geom_angle_site_symmetry_3
C24 Ni1 C24 93.59(15) 4 .
C23B Ni1 C24B 36.33(16) . .
C23B Ni1 C24B 87.11(17) 4 .
C24 Ni1 C23 85.45(16) 4 .
C24 Ni1 C23 35.68(15) . .
C23 Ni1 C23 98.7(3) 4 .
C23B Ni1 Si1 148.66(15) . .
C23B Ni1 Si1 91.59(14) 4 .
C24 Ni1 Si1 118.93(8) 4 .
C24 Ni1 Si1 118.80(8) . .
C24B Ni1 Si1 118.80(8) . .
C23 Ni1 Si1 149.65(14) 4 .
C23 Ni1 Si1 93.18(14) . .
Si1 Ni1 Si1 90.31(4) . 4
N1 Si1 N2 68.96(11) . .
N1 Si1 C1 99.56(12) . .
N2 Si1 C1 99.62(12) . .
N1 Si1 Ni1 122.52(9) . .
N2 Si1 Ni1 123.36(8) . .
C1 Si1 Ni1 127.06(9) . .
N1 Si1 C8 34.60(12) . .
N2 Si1 C8 34.46(11) . .
C1 Si1 C8 103.70(10) . .
Ni1 Si1 C8 129.23(7) . .
C1 C6 C1 126.3(3) 4 .
C1 C6 C5 116.85(16) 4 .
C1 C6 C5 116.85(16) . .
C8 N1 C15 128.0(3) . .
C8 N1 C15B 132.4(3) . .
C8 N1 Si1 92.15(19) . .
C15 N1 Si1 138.0(3) . .
C15B N1 Si1 133.2(3) . .
C8 N2 C19 127.8(3) . .
C8 N2 C19B 132.1(3) . .
C8 N2 Si1 92.0(2) . .
C19 N2 Si1 139.2(3) . .
C19B N2 Si1 134.0(3) . .
C6 C1 C2B 116.4(3) . .
C6 C1 C2A 113.4(3) . .
C6 C1 Si1 124.6(2) . .
C2B C1 Si1 116.1(3) . .
C2A C1 Si1 119.4(3) . .
C14 C9 C10 119.6(3) . .
C14 C9 C8 119.2(3) . .
C10 C9 C8 121.2(3) . .
C4 C5 C4 110.6(3) . 4
C4 C5 C6 124.70(17) . .
C4 C5 C6 124.70(17) 4 .
N2 C8 N1 106.6(2) . .
N2 C8 C9 127.3(3) . .
N1 C8 C9 126.0(3) . .
N2 C8 Si1 53.55(14) . .
N1 C8 Si1 53.26(13) . .
C9 C8 Si1 173.0(2) . .
C9 C10 C11 119.8(3) . .
C12 C11 C10 120.3(3) . .
C3A C4 C5 117.3(3) . .
C5 C4 C3B 115.4(3) . .
C3A C4 C7 127.9(4) . .
C5 C4 C7 110.2(3) . .
C3B C4 C7 131.6(3) . .
C9 C14 C13 119.7(3) . .
N1 C15 C16 111.9(5) . .
N1 C15 C17 104.5(4) . .
C16 C15 C17 113.4(5) . .
N1 C15 C18 102.0(7) . .
C16 C15 C18 111.3(7) . .
C17 C15 C18 112.9(7) . .
C12 C13 C14 120.3(3) . .
N2 C19 C20 107.1(4) . .
N2 C19 C21 107.9(5) . .
C20 C19 C21 112.1(5) . .
N2 C19 C22 111.2(7) . .
C20 C19 C22 112.1(8) . .
C21 C19 C22 106.4(7) . .
C11 C12 C13 120.3(3) . .
C4 C7 C7 104.52(16) . 4
C23 C24 C25 122.2(4) . .
C23 C24 Ni1 72.7(2) . .
C25 C24 Ni1 109.6(2) . .
C26 C25 C24 111.9(3) . .
C24 C23 Ni1 71.7(2) . .
C26 C23 Ni1 106.4(3) 4 .
C23B C24B C25B 126.7(4) . .
C23B C24B Ni1 69.7(2) . .
C25B C24B Ni1 108.1(3) . .
C25B C26B C23B 113.2(3) 4 .
C24B C23B C26B 122.7(4) . .
C24B C23B Ni1 74.0(2) . .
C26B C23B Ni1 106.8(3) . .
C22B C19B N2 101.6(8) . .
C22B C19B C20B 103.3(9) . .
N2 C19B C20B 115.5(4) . .
C22B C19B C21B 112.7(6) . .
N2 C19B C21B 116.4(5) . .
C20B C19B C21B 106.7(5) . .
C18B C15B C17B 105.4(6) . .
C18B C15B C16B 106.9(7) . .
C17B C15B C16B 106.8(5) . .
C18B C15B N1 108.8(7) . .
C17B C15B N1 116.4(4) . .
C16B C15B N1 112.0(4) . .
C3A C2A C1 125.4(5) . .
C2B C3B C4 119.0(4) . .
C3B C2B C1 122.4(5) . .
C4 C3A C2A 115.6(5) . .

loop_
_geom_bond_atom_site_label_1
_geom_bond_atom_site_label_2
_geom_bond_distance
_geom_bond_site_symmetry_2
Ni1 C23B 2.052(5) .
Ni1 C23B 2.052(5) 4
Ni1 C24 2.103(3) 4
Ni1 C24 2.103(3) .
Ni1 C24B 2.103(3) .
Ni1 C23 2.115(5) 4
Ni1 C23 2.115(5) .
Ni1 Si1 2.1531(8) .
Ni1 Si1 2.1531(8) 4
Si1 N1 1.884(2) .
Si1 N2 1.891(2) .
Si1 C1 1.920(3) .
Si1 C8 2.349(3) .
C6 C1 1.420(3) 4
C6 C1 1.420(3) .
C6 C5 1.421(5) .
N1 C8 1.335(4) .
N1 C15 1.404(6) .
N1 C15B 1.588(6) .
N2 C8 1.330(4) .
N2 C19 1.414(6) .
N2 C19B 1.540(6) .
C1 C2B 1.425(6) .
C1 C2A 1.462(6) .
C9 C14 1.384(4) .
C9 C10 1.388(4) .
C9 C8 1.497(3) .
C5 C4 1.398(4) .
C5 C4 1.398(4) 4
C10 C11 1.390(4) .
C22B C19B 1.525(7) .
C11 C12 1.369(6) .
C4 C3A 1.392(7) .
C4 C3B 1.426(6) .
C4 C7 1.512(4) .
C14 C13 1.393(4) .
C15 C16 1.513(6) .
C15 C17 1.517(6) .
C15 C18 1.525(6) .
C13 C12 1.369(6) .
C19 C20 1.519(6) .
C19 C21 1.519(6) .
C19 C22 1.540(7) .
C18B C15B 1.530(6) .
C7 C7 1.540(6) 4
C24 C23 1.292(6) .
C24 C25 1.618(5) .
C26 C25 1.466(6) .
C26 C23 1.550(6) 4
C24B C23B 1.296(6) .
C24B C25B 1.547(6) .
C26B C25B 1.448(6) 4
C26B C23B 1.612(6) .
C17B C15B 1.542(6) .
C16B C15B 1.544(5) .
C21B C19B 1.553(6) .
C20B C19B 1.541(6) .
C2A C3A 1.412(8) .
C3B C2B 1.406(8) .

loop_
_platon_squeeze_void_nr
_platon_squeeze_void_average_x
_platon_squeeze_void_average_y
_platon_squeeze_void_average_z
_platon_squeeze_void_volume
_platon_squeeze_void_count_electrons
_platon_squeeze_void_content
1 0.250 0.000 0.122 176 46 ' '
2 0.250 0.000 0.622 176 46 ' '
3 0.750 0.000 0.378 176 46 ' '
4 0.750 0.000 0.878 176 46 ' '
